data_2236376
loop_
_publ_author_name
'Phasha, Zanele H.'
'Makhoba, Sizwe'
'Muller, Alfred'

_publ_section_title
;
 (4-Ethenylphenyl)diphenylphosphine selenide
;
_journal_coeditor_code IS5175
_journal_issue 9
_journal_name_full 'Acta Crystallographica Section E'
_journal_page_first o2690
_journal_paper_doi 10.1107/S1600536812034289
_journal_volume 68
_journal_year 2012
_chemical_formula_iupac 'C20 H17 P Se'
_chemical_formula_moiety 'C20 H17 P Se'
_chemical_formula_sum 'C20 H17 P Se'
_chemical_formula_weight 367.27
_chemical_name_systematic
;
(4-Ethenylphenyl)diphenylphosphine selenide
;
_space_group_IT_number 14
_symmetry_cell_setting monoclinic
_symmetry_space_group_name_Hall '-P 2ybc'
_symmetry_space_group_name_H-M 'P 1 21/c 1'
_atom_sites_solution_hydrogens geom
_atom_sites_solution_primary direct
_atom_sites_solution_secondary difmap
_audit_creation_method 'WinGX routine CIF_UPDATE'
_cell_angle_alpha 90
_cell_angle_beta 124.562(3)
_cell_angle_gamma 90
_cell_formula_units_Z 4
_cell_length_a 10.5310(7)
_cell_length_b 11.1477(7)
_cell_length_c 17.2187(9)
_cell_measurement_reflns_used 9906
_cell_measurement_temperature 100(2)
_cell_measurement_theta_max 28.4
_cell_measurement_theta_min 2.47
_cell_volume 1664.66(19)
_computing_cell_refinement 'SAINT (Bruker, 2008)'
_computing_data_collection 'APEX2 (Bruker, 2011)'
_computing_data_reduction 'SAINT and XPREP (Bruker, 2008)'
_computing_molecular_graphics 'DIAMOND (Brandenburg & Putz, 2005)'
_computing_publication_material 'WinGX (Farrugia, 1999)'
_computing_structure_refinement 'SHELXL97 (Sheldrick, 2008)'
_computing_structure_solution 'SHELXS97 (Sheldrick, 2008)'
_diffrn_ambient_temperature 100(2)
_diffrn_detector_area_resol_mean 8.4
_diffrn_measured_fraction_theta_full 0.999
_diffrn_measured_fraction_theta_max 0.999
_diffrn_measurement_device_type 'Bruker APEX DUO 4K-CCD'
_diffrn_measurement_method '\f and \w scans'
_diffrn_radiation_monochromator graphite
_diffrn_radiation_type MoK\a
_diffrn_radiation_wavelength 0.71073
_diffrn_reflns_av_R_equivalents 0.0276
_diffrn_reflns_limit_h_max 14
_diffrn_reflns_limit_h_min -14
_diffrn_reflns_limit_k_max 14
_diffrn_reflns_limit_k_min -14
_diffrn_reflns_limit_l_max 22
_diffrn_reflns_limit_l_min -16
_diffrn_reflns_number 20089
_diffrn_reflns_theta_full 28.4
_diffrn_reflns_theta_max 28.4
_diffrn_reflns_theta_min 2.32
_diffrn_standards_decay_% 0
_diffrn_standards_interval_count 0
_diffrn_standards_interval_time 0
_diffrn_standards_number 0
_exptl_absorpt_coefficient_mu 2.345
_exptl_absorpt_correction_T_max 0.737
_exptl_absorpt_correction_T_min 0.526
_exptl_absorpt_correction_type multi-scan
_exptl_absorpt_process_details
;
(SADABS; Bruker, 2008)
;
_exptl_crystal_colour colourless
_exptl_crystal_density_diffrn 1.465
_exptl_crystal_density_method 'not measured'
_exptl_crystal_description plate
_exptl_crystal_F_000 744
_exptl_crystal_size_max 0.3
_exptl_crystal_size_mid 0.25
_exptl_crystal_size_min 0.13
_refine_diff_density_max 1.366
_refine_diff_density_min -0.412
_refine_ls_extinction_method none
_refine_ls_goodness_of_fit_ref 1.028
_refine_ls_hydrogen_treatment constr
_refine_ls_matrix_type full
_refine_ls_number_parameters 199
_refine_ls_number_reflns 4166
_refine_ls_number_restraints 0
_refine_ls_restrained_S_all 1.028
_refine_ls_R_factor_all 0.0257
_refine_ls_R_factor_gt 0.0235
_refine_ls_shift/su_max 0.002
_refine_ls_shift/su_mean 0
_refine_ls_structure_factor_coef Fsqd
_refine_ls_weighting_details 'calc w=1/[\s^2^(Fo^2^)+(0.0320P)^2^+1.0912P] where P=(Fo^2^+2Fc^2^)/3'
_refine_ls_weighting_scheme calc
_refine_ls_wR_factor_ref 0.0625
_reflns_number_gt 3921
_reflns_number_total 4166
_reflns_threshold_expression I>2sigma(I)
_cod_data_source_file is5175.cif
_cod_data_source_block I
_cod_original_cell_volume 1664.66(18)
_cod_original_sg_symbol_H-M 'P 21/c'
_cod_database_code 2236376
_cod_database_fobs_code 2236376

loop_
_symmetry_equiv_pos_as_xyz
'x, y, z'
'-x, y+1/2, -z+1/2'
'-x, -y, -z'
'x, -y-1/2, z-1/2'

loop_
_atom_site_type_symbol
_atom_site_label
_atom_site_fract_x
_atom_site_fract_y
_atom_site_fract_z
_atom_site_U_iso_or_equiv
_atom_site_adp_type
_atom_site_calc_flag
_atom_site_refinement_flags
_atom_site_occupancy
C C1 0.32208(15) 0.17035(12) 0.77818(9) 0.0137(2) Uani d . 1
C C2 0.42929(16) 0.09481(13) 0.85112(10) 0.0168(3) Uani d . 1
H H2 0.534 0.119 0.8916 0.02 Uiso calc R 1
C C3 0.38312(16) -0.01578(13) 0.86458(10) 0.0179(3) Uani d . 1
H H3 0.4572 -0.0668 0.9139 0.021 Uiso calc R 1
C C4 0.22952(17) -0.05274(12) 0.80657(10) 0.0165(3) Uani d . 1
C C5 0.12331(16) 0.02363(13) 0.73350(10) 0.0178(3) Uani d . 1
H H5 0.0186 -0.0005 0.693 0.021 Uiso calc R 1
C C6 0.16804(16) 0.13364(13) 0.71908(10) 0.0165(3) Uani d . 1
H H6 0.0942 0.1841 0.6691 0.02 Uiso calc R 1
C C7 0.17416(18) -0.16732(13) 0.81962(11) 0.0222(3) Uani d . 1
H H7 0.0663 -0.1817 0.7798 0.027 Uiso calc R 1
C C8 0.2598(2) -0.25211(14) 0.88126(13) 0.0269(3) Uani d . 1
H H8A 0.3683 -0.242 0.9226 0.032 Uiso calc R 1
H H8B 0.2129 -0.3232 0.8842 0.032 Uiso calc R 1
C C9 0.58097(15) 0.32505(12) 0.83389(9) 0.0151(2) Uani d . 1
C C10 0.66759(16) 0.24875(14) 0.81638(10) 0.0198(3) Uani d . 1
H H10 0.6167 0.1951 0.7644 0.024 Uiso calc R 1
C C11 0.82745(17) 0.25109(14) 0.87468(11) 0.0226(3) Uani d . 1
H H11 0.8857 0.1982 0.8631 0.027 Uiso calc R 1
C C12 0.90255(17) 0.33079(15) 0.95012(11) 0.0242(3) Uani d . 1
H H12 1.012 0.3324 0.99 0.029 Uiso calc R 1
C C13 0.81748(18) 0.40761(15) 0.96690(11) 0.0243(3) Uani d . 1
H H13 0.8689 0.4629 1.0178 0.029 Uiso calc R 1
C C14 0.65719(17) 0.40446(13) 0.90988(10) 0.0195(3) Uani d . 1
H H14 0.5996 0.4563 0.9227 0.023 Uiso calc R 1
C C15 0.30934(15) 0.32151(12) 0.63898(9) 0.0148(2) Uani d . 1
C C16 0.23401(16) 0.42233(13) 0.58296(10) 0.0189(3) Uani d . 1
H H16 0.2133 0.4892 0.6084 0.023 Uiso calc R 1
C C17 0.18938(18) 0.42445(15) 0.48962(11) 0.0238(3) Uani d . 1
H H17 0.1383 0.4929 0.4515 0.029 Uiso calc R 1
C C18 0.21944(18) 0.32687(15) 0.45237(11) 0.0241(3) Uani d . 1
H H18 0.1895 0.3289 0.3889 0.029 Uiso calc R 1
C C19 0.29308(17) 0.22632(14) 0.50744(10) 0.0216(3) Uani d . 1
H H19 0.3136 0.1597 0.4817 0.026 Uiso calc R 1
C C20 0.33703(16) 0.22300(13) 0.60052(10) 0.0177(3) Uani d . 1
H H20 0.3859 0.1535 0.6379 0.021 Uiso calc R 1
P P1 0.37156(4) 0.31925(3) 0.76149(2) 0.01286(8) Uani d . 1
Se Se1 0.270418(17) 0.457326(12) 0.793367(11) 0.01969(6) Uani d . 1

loop_
_atom_site_aniso_label
_atom_site_aniso_U_11
_atom_site_aniso_U_22
_atom_site_aniso_U_33
_atom_site_aniso_U_12
_atom_site_aniso_U_13
_atom_site_aniso_U_23
C1 0.0185(6) 0.0122(6) 0.0146(6) -0.0004(5) 0.0119(5) -0.0007(5)
C2 0.0169(6) 0.0158(6) 0.0193(6) 0.0008(5) 0.0113(5) 0.0007(5)
C3 0.0205(6) 0.0144(6) 0.0207(7) 0.0033(5) 0.0130(6) 0.0033(5)
C4 0.0233(7) 0.0135(6) 0.0183(7) -0.0012(5) 0.0152(6) -0.0012(5)
C5 0.0188(6) 0.0190(7) 0.0160(6) -0.0039(5) 0.0102(5) -0.0018(5)
C6 0.0195(6) 0.0165(6) 0.0135(6) -0.0002(5) 0.0094(5) 0.0010(5)
C7 0.0278(7) 0.0178(7) 0.0266(8) -0.0043(6) 0.0187(6) -0.0013(6)
C8 0.0375(9) 0.0177(7) 0.0359(9) -0.0010(6) 0.0271(8) 0.0024(6)
C9 0.0162(6) 0.0147(6) 0.0138(6) -0.0016(5) 0.0082(5) 0.0012(5)
C10 0.0187(6) 0.0215(7) 0.0192(7) -0.0013(5) 0.0108(6) -0.0024(5)
C11 0.0188(7) 0.0267(8) 0.0235(7) 0.0011(6) 0.0127(6) 0.0033(6)
C12 0.0172(6) 0.0288(8) 0.0204(7) -0.0038(6) 0.0070(6) 0.0061(6)
C13 0.0250(7) 0.0234(7) 0.0172(7) -0.0081(6) 0.0074(6) -0.0018(6)
C14 0.0236(7) 0.0165(6) 0.0170(7) -0.0024(5) 0.0107(6) -0.0003(5)
C15 0.0155(6) 0.0165(6) 0.0137(6) -0.0023(5) 0.0091(5) 0.0004(5)
C16 0.0179(6) 0.0190(7) 0.0194(7) -0.0011(5) 0.0103(5) 0.0029(5)
C17 0.0214(7) 0.0273(8) 0.0189(7) -0.0022(6) 0.0093(6) 0.0081(6)
C18 0.0236(7) 0.0352(9) 0.0140(7) -0.0090(6) 0.0110(6) 0.0006(6)
C19 0.0241(7) 0.0269(7) 0.0179(7) -0.0074(6) 0.0145(6) -0.0060(6)
C20 0.0197(6) 0.0192(6) 0.0157(6) -0.0024(5) 0.0108(5) -0.0014(5)
P1 0.01563(15) 0.01136(15) 0.01348(16) -0.00006(11) 0.00938(13) -0.00031(12)
Se1 0.02669(9) 0.01456(8) 0.02525(9) 0.00329(5) 0.01918(7) -0.00012(5)

loop_
_atom_type_symbol
_atom_type_description
_atom_type_scat_dispersion_real
_atom_type_scat_dispersion_imag
_atom_type_scat_source
C C 0.0033 0.0016 'International Tables Vol C Tables 4.2.6.8 and 6.1.1.4'
H H 0 0 'International Tables Vol C Tables 4.2.6.8 and 6.1.1.4'
P P 0.1023 0.0942 'International Tables Vol C Tables 4.2.6.8 and 6.1.1.4'
Se Se -0.0929 2.2259 'International Tables Vol C Tables 4.2.6.8 and 6.1.1.4'

loop_
_geom_angle_atom_site_label_1
_geom_angle_atom_site_label_2
_geom_angle_atom_site_label_3
_geom_angle
C2 C1 C6 119.29(12)
C2 C1 P1 122.45(10)
C6 C1 P1 118.13(10)
C3 C2 C1 120.20(13)
C3 C2 H2 119.9
C1 C2 H2 119.9
C2 C3 C4 120.95(13)
C2 C3 H3 119.5
C4 C3 H3 119.5
C3 C4 C5 118.28(13)
C3 C4 C7 123.00(13)
C5 C4 C7 118.72(13)
C6 C5 C4 121.30(13)
C6 C5 H5 119.4
C4 C5 H5 119.4
C5 C6 C1 119.98(13)
C5 C6 H6 120
C1 C6 H6 120
C8 C7 C4 126.41(15)
C8 C7 H7 116.8
C4 C7 H7 116.8
C7 C8 H8A 120
C7 C8 H8B 120
H8A C8 H8B 120
C14 C9 C10 119.27(13)
C14 C9 P1 119.62(11)
C10 C9 P1 121.08(11)
C11 C10 C9 120.29(14)
C11 C10 H10 119.9
C9 C10 H10 119.9
C10 C11 C12 120.08(14)
C10 C11 H11 120
C12 C11 H11 120
C13 C12 C11 119.86(14)
C13 C12 H12 120.1
C11 C12 H12 120.1
C12 C13 C14 120.49(14)
C12 C13 H13 119.8
C14 C13 H13 119.8
C13 C14 C9 120.00(14)
C13 C14 H14 120
C9 C14 H14 120
C20 C15 C16 119.64(13)
C20 C15 P1 120.28(10)
C16 C15 P1 120.07(11)
C17 C16 C15 119.78(14)
C17 C16 H16 120.1
C15 C16 H16 120.1
C18 C17 C16 120.19(14)
C18 C17 H17 119.9
C16 C17 H17 119.9
C19 C18 C17 120.23(14)
C19 C18 H18 119.9
C17 C18 H18 119.9
C18 C19 C20 119.99(14)
C18 C19 H19 120
C20 C19 H19 120
C19 C20 C15 120.14(14)
C19 C20 H20 119.9
C15 C20 H20 119.9
C1 P1 C9 105.68(6)
C1 P1 C15 104.47(6)
C9 P1 C15 107.07(6)
C1 P1 Se1 113.17(4)
C9 P1 Se1 112.96(5)
C15 P1 Se1 112.82(5)

loop_
_geom_bond_atom_site_label_1
_geom_bond_atom_site_label_2
_geom_bond_distance
C1 C2 1.3973(19)
C1 C6 1.4005(19)
C1 P1 1.8108(14)
C2 C3 1.392(2)
C2 H2 0.95
C3 C4 1.397(2)
C3 H3 0.95
C4 C5 1.401(2)
C4 C7 1.4733(19)
C5 C6 1.3857(19)
C5 H5 0.95
C6 H6 0.95
C7 C8 1.322(2)
C7 H7 0.95
C8 H8A 0.95
C8 H8B 0.95
C9 C14 1.396(2)
C9 C10 1.399(2)
C9 P1 1.8173(14)
C10 C11 1.387(2)
C10 H10 0.95
C11 C12 1.392(2)
C11 H11 0.95
C12 C13 1.383(2)
C12 H12 0.95
C13 C14 1.391(2)
C13 H13 0.95
C14 H14 0.95
C15 C20 1.3959(19)
C15 C16 1.3981(19)
C15 P1 1.8198(14)
C16 C17 1.396(2)
C16 H16 0.95
C17 C18 1.388(2)
C17 H17 0.95
C18 C19 1.387(2)
C18 H18 0.95
C19 C20 1.394(2)
C19 H19 0.95
C20 H20 0.95
P1 Se1 2.1138(4)

loop_
_geom_hbond_atom_site_label_D
_geom_hbond_atom_site_label_H
_geom_hbond_atom_site_label_A
_geom_hbond_site_symmetry_A
_geom_hbond_distance_DH
_geom_hbond_distance_HA
_geom_hbond_distance_DA
_geom_hbond_angle_DHA
_geom_hbond_publ_flag
C18 H18 Cg1 4_554 0.95 2.62 3.383(2) 137 y
C3 H3 Cg2 2_646 0.95 2.88 3.5889(19) 133 y
C12 H12 Cg2 4_655 0.95 2.85 3.614(2) 138 y

loop_
_geom_torsion_atom_site_label_1
_geom_torsion_atom_site_label_2
_geom_torsion_atom_site_label_3
_geom_torsion_atom_site_label_4
_geom_torsion
C6 C1 C2 C3 0.1(2)
P1 C1 C2 C3 175.86(11)
C1 C2 C3 C4 -0.7(2)
C2 C3 C4 C5 0.9(2)
C2 C3 C4 C7 -178.22(14)
C3 C4 C5 C6 -0.6(2)
C7 C4 C5 C6 178.61(13)
C4 C5 C6 C1 0.0(2)
C2 C1 C6 C5 0.2(2)
P1 C1 C6 C5 -175.69(11)
C3 C4 C7 C8 -4.9(2)
C5 C4 C7 C8 175.95(16)
C14 C9 C10 C11 0.8(2)
P1 C9 C10 C11 -177.41(11)
C9 C10 C11 C12 -1.0(2)
C10 C11 C12 C13 0.0(2)
C11 C12 C13 C14 1.1(2)
C12 C13 C14 C9 -1.3(2)
C10 C9 C14 C13 0.4(2)
P1 C9 C14 C13 178.59(11)
C20 C15 C16 C17 -1.0(2)
P1 C15 C16 C17 178.70(11)
C15 C16 C17 C18 0.1(2)
C16 C17 C18 C19 0.4(2)
C17 C18 C19 C20 0.1(2)
C18 C19 C20 C15 -1.0(2)
C16 C15 C20 C19 1.5(2)
P1 C15 C20 C19 -178.21(11)
C2 C1 P1 C9 14.26(13)
C6 C1 P1 C9 -169.95(11)
C2 C1 P1 C15 127.04(12)
C6 C1 P1 C15 -57.17(12)
C2 C1 P1 Se1 -109.86(11)
C6 C1 P1 Se1 65.93(11)
C14 C9 P1 C1 -115.72(12)
C10 C9 P1 C1 62.47(13)
C14 C9 P1 C15 133.33(11)
C10 C9 P1 C15 -48.48(13)
C14 C9 P1 Se1 8.54(13)
C10 C9 P1 Se1 -173.27(10)
C20 C15 P1 C1 -42.60(12)
C16 C15 P1 C1 137.66(11)
C20 C15 P1 C9 69.18(12)
C16 C15 P1 C9 -110.55(11)
C20 C15 P1 Se1 -165.94(10)
C16 C15 P1 Se1 14.33(12)

loop_
_cod_related_entry_id
_cod_related_entry_database
_cod_related_entry_code
1 ChemSpider 30658099
